data_4322378
loop_
_publ_author_name
'Ok-Sang Jung'
'Yong Tae Kim'
'Young-A Lee'
'Yun Ju Kim'
'Hee K. Chae'

_publ_section_title
;
 Trinucleating Bipyridyl Ligands; Synthesis and Structure of
 Cobalt-Benzoquinone Complex of Cyclotriphosphazenes Bearing
 Dioxybipyridine Groups
;
_journal_name_full 'Inorganic Chemistry'
_journal_page_first 5457
_journal_page_last 5460
_journal_paper_doi 10.1021/ic990215d
_journal_volume 38
_journal_year 1999
_chemical_formula_sum 'C38 H28 Cl2 N9 O6 P3'
_chemical_formula_weight 870.50
_chemical_name_systematic
; 
 ? 
;
_space_group_IT_number 15
_symmetry_cell_setting monoclinic
_symmetry_space_group_name_Hall '-C 2yc'
_symmetry_space_group_name_H-M 'C 1 2/c 1'
_atom_sites_solution_hydrogens geom
_atom_sites_solution_primary direct
_atom_sites_solution_secondary difmap
_audit_creation_method SHELXL-97
_cell_angle_alpha 90.00
_cell_angle_beta 106.556(11)
_cell_angle_gamma 90.00
_cell_formula_units_Z 4
_cell_length_a 21.982(3)
_cell_length_b 18.921(3)
_cell_length_c 10.4381(15)
_cell_measurement_temperature 293(2)
_cell_volume 4161.4(11)
_computing_structure_refinement 'SHELXL-97 (Sheldrick, 1997)'
_computing_structure_solution 'SHELXS-97 (Sheldrick, 1990)'
_diffrn_ambient_temperature 293(2)
_diffrn_measured_fraction_theta_full 0.704
_diffrn_measured_fraction_theta_max 0.704
_diffrn_radiation_monochromator graphite
_diffrn_radiation_source 'fine-focus sealed tube'
_diffrn_radiation_type MoK\a
_diffrn_radiation_wavelength 0.71073
_diffrn_reflns_av_R_equivalents 0.0495
_diffrn_reflns_av_sigmaI/netI 0.0294
_diffrn_reflns_limit_h_max 26
_diffrn_reflns_limit_h_min 0
_diffrn_reflns_limit_k_max 22
_diffrn_reflns_limit_k_min 0
_diffrn_reflns_limit_l_max 11
_diffrn_reflns_limit_l_min -12
_diffrn_reflns_number 2637
_diffrn_reflns_theta_full 24.99
_diffrn_reflns_theta_max 24.99
_diffrn_reflns_theta_min 1.93
_exptl_absorpt_coefficient_mu 0.328
_exptl_crystal_density_diffrn 1.389
_exptl_crystal_density_method 'not measured'
_exptl_crystal_F_000 1784
_refine_diff_density_max 1.249
_refine_diff_density_min -0.463
_refine_diff_density_rms 0.098
_refine_ls_extinction_method none
_refine_ls_goodness_of_fit_ref 1.079
_refine_ls_hydrogen_treatment mixed
_refine_ls_matrix_type full
_refine_ls_number_parameters 263
_refine_ls_number_reflns 2578
_refine_ls_number_restraints 0
_refine_ls_restrained_S_all 1.079
_refine_ls_R_factor_all 0.0770
_refine_ls_R_factor_gt 0.0759
_refine_ls_shift/su_max 2.162
_refine_ls_shift/su_mean 0.162
_refine_ls_structure_factor_coef Fsqd
_refine_ls_weighting_details 'calc w=1/[\s^2^(Fo^2^)+(0.1526P)^2^+10.2816P] where P=(Fo^2^+2Fc^2^)/3'
_refine_ls_weighting_scheme calc
_refine_ls_wR_factor_gt 0.2127
_refine_ls_wR_factor_ref 0.2145
_reflns_number_gt 2532
_reflns_number_total 2578
_reflns_threshold_expression >2sigma(I)
_cod_data_source_file ic990215d.cif
_cod_data_source_block C38H28Cl2N9O6P3
_cod_original_cell_volume 4161.5(10)
_cod_database_code 4322378

loop_
_symmetry_equiv_pos_as_xyz
'x, y, z'
'-x, y, -z+1/2'
'x+1/2, y+1/2, z'
'-x+1/2, y+1/2, -z+1/2'
'-x, -y, -z'
'x, -y, z-1/2'
'-x+1/2, -y+1/2, -z'
'x+1/2, -y+1/2, z-1/2'

loop_
_atom_site_label
_atom_site_type_symbol
_atom_site_fract_x
_atom_site_fract_y
_atom_site_fract_z
_atom_site_U_iso_or_equiv
_atom_site_adp_type
_atom_site_occupancy
_atom_site_symmetry_multiplicity
_atom_site_calc_flag
_atom_site_refinement_flags
_atom_site_disorder_assembly
_atom_site_disorder_group
P1 P 0.0000 0.17306(8) 0.2500 0.0351(5) Uani 1 2 d S . .
P2 P -0.06512(5) 0.29894(6) 0.20848(12) 0.0362(4) Uani 1 1 d . . .
O1 O -0.00391(15) 0.12090(16) 0.1296(3) 0.0404(8) Uani 1 1 d . . .
O2 O -0.10179(15) 0.33026(17) 0.0670(3) 0.0432(8) Uani 1 1 d . . .
O3 O -0.10978(16) 0.32067(17) 0.2973(3) 0.0438(8) Uani 1 1 d . . .
N1 N -0.06344(17) 0.2156(2) 0.2087(4) 0.0433(10) Uani 1 1 d . . .
N2 N 0.0000 0.3395(3) 0.2500 0.0462(14) Uani 1 2 d S . .
N3 N 0.0597(3) -0.0555(2) 0.2229(5) 0.0612(13) Uani 1 1 d . . .
N4 N -0.2664(2) 0.3840(3) 0.0105(6) 0.0658(14) Uani 1 1 d . . .
N5 N -0.1989(3) 0.4833(3) 0.1935(6) 0.0779(17) Uani 1 1 d . . .
C1 C 0.0364(2) 0.0617(2) 0.1456(5) 0.0390(11) Uani 1 1 d . . .
C2 C 0.0252(2) 0.0041(2) 0.2153(5) 0.0448(11) Uani 1 1 d . . .
C3 C 0.1052(3) -0.0544(3) 0.1624(7) 0.0705(18) Uani 1 1 d . . .
H3 H 0.1298 -0.0950 0.1689 0.085 Uiso 1 1 calc R . .
C4 C 0.1193(3) 0.0010(3) 0.0913(7) 0.0670(16) Uani 1 1 d . . .
H4 H 0.1521 -0.0018 0.0515 0.080 Uiso 1 1 calc R . .
C5 C 0.0828(3) 0.0613(3) 0.0810(6) 0.0550(14) Uani 1 1 d . . .
H5 H 0.0895 0.1002 0.0321 0.066 Uiso 1 1 calc R . .
C6 C -0.1678(2) 0.3309(2) 0.0138(5) 0.0415(11) Uani 1 1 d . . .
C7 C -0.2043(2) 0.3752(3) 0.0681(5) 0.0448(12) Uani 1 1 d . . .
C8 C -0.2917(3) 0.3473(4) -0.1028(8) 0.078(2) Uani 1 1 d . . .
H8 H -0.3346 0.3535 -0.1454 0.094 Uiso 1 1 calc R . .
C9 C -0.2587(3) 0.3015(4) -0.1597(7) 0.0699(18) Uani 1 1 d . . .
H9 H -0.2789 0.2768 -0.2371 0.084 Uiso 1 1 calc R . .
C10 C -0.1946(3) 0.2931(3) -0.0990(6) 0.0567(14) Uani 1 1 d . . .
H10 H -0.1704 0.2625 -0.1342 0.068 Uiso 1 1 calc R . .
C11 C -0.1299(2) 0.3908(3) 0.2977(6) 0.0478(12) Uani 1 1 d . . .
C12 C -0.1759(2) 0.4168(3) 0.1909(6) 0.0516(13) Uani 1 1 d . . .
C13 C -0.1751(5) 0.5208(4) 0.3010(9) 0.098(3) Uani 1 1 d . . .
H13 H -0.1905 0.5664 0.3036 0.118 Uiso 1 1 calc R . .
C14 C -0.1284(4) 0.4971(4) 0.4113(9) 0.096(3) Uani 1 1 d . . .
H14 H -0.1132 0.5262 0.4853 0.115 Uiso 1 1 calc R . .
C15 C -0.1049(3) 0.4305(4) 0.4102(7) 0.0677(16) Uani 1 1 d . . .
H15 H -0.0733 0.4129 0.4825 0.081 Uiso 1 1 calc R . .
C21 C 0.5000 0.0446(7) 0.2500 0.111(4) Uani 1 2 d S . .
H21A H 0.4843 0.0277 0.3213 0.166 Uiso 0.50 1 calc PR . .
H21B H 0.5425 0.0277 0.2625 0.166 Uiso 0.50 1 calc PR . .
H21C H 0.4732 0.0277 0.1661 0.166 Uiso 0.50 1 calc PR . .
C22 C 0.5000 0.1245(7) 0.2500 0.088(3) Uani 1 2 d S . .
C23 C 0.4769(5) 0.1630(5) 0.3398(9) 0.098(3) Uani 1 1 d . . .
H23 H 0.4600 0.1376 0.3979 0.118 Uiso 1 1 calc R . .
C24 C 0.4769(4) 0.2340(4) 0.3495(8) 0.076(2) Uani 1 1 d . . .
H24 H 0.4632 0.2568 0.4151 0.092 Uiso 1 1 calc R . .
C25 C 0.5000 0.2738(6) 0.2500 0.098(4) Uani 1 2 d S . .
H25 H 0.5000 0.3229 0.2500 0.117 Uiso 1 2 calc SR . .
C26 C 0.2452(10) 0.2056(13) -0.021(2) 0.114(6) Uiso 0.50 1 d P . .
Cl1 Cl 0.3033(6) 0.2420(6) 0.0482(13) 0.228(4) Uiso 0.50 1 d P . .
Cl2 Cl 0.2391(8) 0.1354(10) -0.0250(15) 0.301(7) Uiso 0.50 1 d P . .

loop_
_atom_site_aniso_label
_atom_site_aniso_U_11
_atom_site_aniso_U_22
_atom_site_aniso_U_33
_atom_site_aniso_U_23
_atom_site_aniso_U_13
_atom_site_aniso_U_12
P1 0.0299(8) 0.0254(8) 0.0491(10) 0.000 0.0098(7) 0.000
P2 0.0302(6) 0.0281(6) 0.0521(8) 0.0017(5) 0.0146(5) 0.0025(4)
O1 0.0432(18) 0.0306(16) 0.0473(19) 0.0027(13) 0.0126(15) 0.0029(13)
O2 0.0350(17) 0.0444(19) 0.054(2) 0.0068(15) 0.0189(15) 0.0089(14)
O3 0.0434(18) 0.0377(18) 0.054(2) 0.0026(15) 0.0202(15) 0.0067(14)
N1 0.0267(19) 0.029(2) 0.073(3) -0.0030(18) 0.0124(19) -0.0040(14)
N2 0.035(3) 0.028(3) 0.077(4) 0.000 0.018(3) 0.000
N3 0.078(3) 0.036(2) 0.077(3) 0.000(2) 0.034(3) 0.016(2)
N4 0.035(2) 0.066(3) 0.094(4) 0.018(3) 0.015(3) 0.005(2)
N5 0.086(4) 0.048(3) 0.105(4) -0.003(3) 0.036(3) 0.030(3)
C1 0.037(2) 0.033(2) 0.046(3) -0.003(2) 0.011(2) 0.0008(19)
C2 0.048(3) 0.035(3) 0.054(3) -0.003(2) 0.018(2) 0.004(2)
C3 0.076(4) 0.054(4) 0.092(5) -0.003(3) 0.041(4) 0.025(3)
C4 0.064(4) 0.069(4) 0.079(4) -0.008(3) 0.037(3) 0.014(3)
C5 0.056(3) 0.052(3) 0.065(3) 0.001(3) 0.030(3) -0.001(3)
C6 0.039(3) 0.030(2) 0.055(3) 0.010(2) 0.013(2) -0.001(2)
C7 0.037(3) 0.035(3) 0.063(3) 0.009(2) 0.016(2) 0.004(2)
C8 0.042(3) 0.090(5) 0.091(5) 0.030(4) -0.001(3) -0.021(3)
C9 0.074(4) 0.061(4) 0.064(4) 0.010(3) 0.004(3) -0.030(3)
C10 0.070(4) 0.043(3) 0.053(3) 0.008(2) 0.010(3) -0.012(3)
C11 0.048(3) 0.042(3) 0.061(3) -0.002(2) 0.029(3) 0.007(2)
C12 0.046(3) 0.043(3) 0.072(4) 0.002(3) 0.026(3) 0.014(2)
C13 0.130(7) 0.056(4) 0.112(7) -0.027(4) 0.040(6) 0.033(4)
C14 0.119(7) 0.079(5) 0.088(5) -0.039(4) 0.026(5) 0.018(5)
C15 0.075(4) 0.064(4) 0.065(4) -0.014(3) 0.020(3) 0.008(3)
C21 0.130(11) 0.091(9) 0.118(10) 0.000 0.044(9) 0.000
C22 0.093(8) 0.092(8) 0.080(7) 0.000 0.026(6) 0.000
C23 0.107(6) 0.114(7) 0.090(5) 0.001(5) 0.055(5) 0.007(5)
C24 0.096(5) 0.061(4) 0.086(5) 0.003(3) 0.049(4) 0.008(4)
C25 0.107(9) 0.066(6) 0.123(10) 0.000 0.037(8) 0.000

loop_
_atom_type_symbol
_atom_type_description
_atom_type_scat_dispersion_real
_atom_type_scat_dispersion_imag
_atom_type_scat_source
P P 0.1023 0.0942 'International Tables Vol C Tables 4.2.6.8 and 6.1.1.4'
N N 0.0061 0.0033 'International Tables Vol C Tables 4.2.6.8 and 6.1.1.4'
O O 0.0106 0.0060 'International Tables Vol C Tables 4.2.6.8 and 6.1.1.4'
C C 0.0033 0.0016 'International Tables Vol C Tables 4.2.6.8 and 6.1.1.4'
Cl Cl 0.1484 0.1585 'International Tables Vol C Tables 4.2.6.8 and 6.1.1.4'
H H 0.0000 0.0000 'International Tables Vol C Tables 4.2.6.8 and 6.1.1.4'

loop_
_geom_angle_atom_site_label_1
_geom_angle_atom_site_label_2
_geom_angle_atom_site_label_3
_geom_angle
_geom_angle_site_symmetry_1
_geom_angle_site_symmetry_3
_geom_angle_publ_flag
O1 P1 O1 102.8(2) . 2 ?
O1 P1 N1 112.5(2) . 2 ?
O1 P1 N1 105.10(19) 2 2 ?
O1 P1 N1 105.10(19) . . ?
O1 P1 N1 112.5(2) 2 . ?
N1 P1 N1 117.9(3) 2 . ?
N1 P2 N2 117.9(2) . . ?
N1 P2 O2 112.4(2) . . ?
N2 P2 O2 104.85(17) . . ?
N1 P2 O3 106.1(2) . . ?
N2 P2 O3 112.29(17) . . ?
O2 P2 O3 102.29(18) . . ?
C1 O1 P1 120.8(3) . . ?
C6 O2 P2 124.7(3) . . ?
C11 O3 P2 119.8(3) . . ?
P2 N1 P1 122.3(2) . . ?
P2 N2 P2 121.6(3) . 2 ?
C3 N3 C2 116.6(5) . . ?
C8 N4 C7 116.4(6) . . ?
C13 N5 C12 117.4(6) . . ?
C2 C1 C5 121.8(5) . . ?
C2 C1 O1 119.6(4) . . ?
C5 C1 O1 118.4(4) . . ?
N3 C2 C1 120.8(5) . . ?
N3 C2 C2 117.2(4) . 2 ?
C1 C2 C2 122.0(3) . 2 ?
N3 C3 C4 125.9(5) . . ?
C3 C4 C5 117.3(6) . . ?
C1 C5 C4 117.5(5) . . ?
C10 C6 C7 120.9(5) . . ?
C10 C6 O2 118.9(5) . . ?
C7 C6 O2 119.9(5) . . ?
N4 C7 C6 121.7(5) . . ?
N4 C7 C12 116.6(5) . . ?
C6 C7 C12 121.7(5) . . ?
N4 C8 C9 124.7(6) . . ?
C10 C9 C8 118.1(6) . . ?
C9 C10 C6 118.1(6) . . ?
C15 C11 C12 121.6(5) . . ?
C15 C11 O3 118.3(5) . . ?
C12 C11 O3 120.0(5) . . ?
N5 C12 C11 120.7(6) . . ?
N5 C12 C7 116.2(5) . . ?
C11 C12 C7 123.1(4) . . ?
N5 C13 C14 124.1(6) . . ?
C15 C14 C13 119.2(7) . . ?
C11 C15 C14 117.0(7) . . ?
C23 C22 C23 116.9(12) 2_655 . ?
C23 C22 C21 121.5(6) 2_655 . ?
C23 C22 C21 121.5(6) . . ?
C24 C23 C22 125.4(9) . . ?
C23 C24 C25 116.5(7) . . ?
C24 C25 C24 119.1(10) 2_655 . ?
Cl2 C26 Cl1 123.7(19) . . ?
Cl2 C26 Cl1 129(2) . 7 ?
Cl1 C26 Cl1 105.7(18) . 7 ?
Cl2 C26 C26 167(2) . 7 ?
Cl1 C26 C26 52.2(12) . 7 ?
Cl1 C26 C26 53.5(13) 7 7 ?
C26 Cl1 C26 74.3(18) . 7 ?
C26 Cl1 Cl1 36.8(10) . 7 ?
C26 Cl1 Cl1 37.5(10) 7 7 ?
C26 Cl1 Cl2 26.9(10) . . ?
C26 Cl1 Cl2 100.3(14) 7 . ?
Cl1 Cl1 Cl2 63.1(7) 7 . ?
C26 Cl1 Cl2 98.2(13) . 7 ?
C26 Cl1 Cl2 24.8(11) 7 7 ?
Cl1 Cl1 Cl2 61.7(7) 7 7 ?
Cl2 Cl1 Cl2 124.8(7) . 7 ?
C26 Cl2 Cl1 29.4(11) . . ?
C26 Cl2 Cl1 26.6(11) . 7 ?
Cl1 Cl2 Cl1 55.2(7) . 7 ?

loop_
_geom_bond_atom_site_label_1
_geom_bond_atom_site_label_2
_geom_bond_distance
_geom_bond_site_symmetry_2
_geom_bond_publ_flag
P1 O1 1.581(3) . ?
P1 O1 1.581(3) 2 ?
P1 N1 1.561(4) 2 ?
P1 N1 1.561(4) . ?
P2 N1 1.578(4) . ?
P2 N2 1.572(3) . ?
P2 O2 1.582(4) . ?
P2 O3 1.584(3) . ?
O1 C1 1.408(5) . ?
O2 C6 1.399(6) . ?
O3 C11 1.399(6) . ?
N2 P2 1.572(3) 2 ?
N3 C3 1.326(8) . ?
N3 C2 1.348(7) . ?
N4 C8 1.347(10) . ?
N4 C7 1.335(7) . ?
N5 C13 1.305(10) . ?
N5 C12 1.359(7) . ?
C1 C2 1.371(7) . ?
C1 C5 1.376(7) . ?
C2 C2 1.486(10) 2 ?
C3 C4 1.372(9) . ?
C4 C5 1.380(8) . ?
C6 C10 1.360(8) . ?
C6 C7 1.387(7) . ?
C7 C12 1.482(8) . ?
C8 C9 1.368(11) . ?
C9 C10 1.379(9) . ?
C11 C15 1.370(8) . ?
C11 C12 1.367(8) . ?
C13 C14 1.380(12) . ?
C14 C15 1.362(10) . ?
C21 C22 1.513(17) . ?
C22 C23 1.392(10) 2_655 ?
C22 C23 1.392(10) . ?
C23 C24 1.346(10) . ?
C24 C25 1.485(9) . ?
C25 C24 1.485(9) 2_655 ?
C26 Cl2 1.33(3) . ?
C26 Cl1 1.45(2) . ?
C26 Cl1 1.42(2) 7 ?
C26 C26 1.74(5) 7 ?
Cl1 C26 1.42(2) 7 ?
Cl1 Cl1 2.29(3) 7 ?
Cl1 Cl2 2.45(2) . ?
Cl1 Cl2 2.48(2) 7 ?
Cl2 Cl1 2.48(2) 7 ?
